data_4024859
loop_
_publ_author_name
'Uttam Kumar Das'
'Darshak R Trivedi'
'N. N. Adarsh'
'Parthasarathi Dastidar'

_publ_section_title
;
Supramolecular Synthons in Noncovalent Synthesis of a Class of Gelators
Derived from Simple Organic Salts: Instant Gelation of Organic Fluids at
Room Temperature via in Situ Synthesis of the Gelators
;
_journal_name_full 'Journal of Organic Chemistry'
_journal_page_first 7111
_journal_page_last 7121
_journal_paper_doi 10.1021/jo901463k
_journal_volume 74
_journal_year 2009
_chemical_formula_sum 'C14 H14 Cl N O2'
_chemical_formula_weight 263.71
_chemical_name_systematic
; 
 ? 
;
_space_group_IT_number 14
_symmetry_cell_setting monoclinic
_symmetry_space_group_name_Hall '-P 2ybc'
_symmetry_space_group_name_H-M 'P 1 21/c 1'
_atom_sites_solution_hydrogens geom
_atom_sites_solution_primary direct
_atom_sites_solution_secondary difmap
_audit_creation_method SHELXL-97
_cell_angle_alpha 90.00
_cell_angle_beta 90.732(3)
_cell_angle_gamma 90.00
_cell_formula_units_Z 8
_cell_length_a 9.1464(13)
_cell_length_b 29.614(4)
_cell_length_c 9.9453(14)
_cell_measurement_temperature 298(2)
_cell_volume 2693.6(7)
_computing_cell_refinement 'BRUKER AXS SMART 3'
_computing_data_collection 'BRUKER AXS SMART 3'
_computing_data_reduction 'BRUKER AXS SAINT'
_computing_molecular_graphics 'BRUKER SHELXTL'
_computing_publication_material 'MERCURY 2.2'
_computing_structure_refinement 'SHELXL-97 (Sheldrick, 1997)'
_computing_structure_solution 'SHELXS-97 (Sheldrick, 1990)'
_diffrn_ambient_temperature 298(2)
_diffrn_detector_area_resol_mean 3
_diffrn_measured_fraction_theta_full 0.996
_diffrn_measured_fraction_theta_max 0.996
_diffrn_measurement_device_type 'BRUKER CCD AREA DETECTOR'
_diffrn_measurement_method 'PHI-OMEGA SCAN'
_diffrn_radiation_monochromator graphite
_diffrn_radiation_source 'fine-focus sealed tube'
_diffrn_radiation_type MoK\a
_diffrn_radiation_wavelength 0.71073
_diffrn_reflns_av_R_equivalents 0.0471
_diffrn_reflns_av_sigmaI/netI 0.0533
_diffrn_reflns_limit_h_max 9
_diffrn_reflns_limit_h_min -5
_diffrn_reflns_limit_k_max 31
_diffrn_reflns_limit_k_min -31
_diffrn_reflns_limit_l_max 10
_diffrn_reflns_limit_l_min -10
_diffrn_reflns_number 10702
_diffrn_reflns_theta_full 22.50
_diffrn_reflns_theta_max 22.50
_diffrn_reflns_theta_min 1.38
_exptl_absorpt_coefficient_mu 0.277
_exptl_absorpt_correction_T_max 0.9340
_exptl_absorpt_correction_T_min 0.8855
_exptl_absorpt_correction_type multi-scan
_exptl_absorpt_process_details SADABS
_exptl_crystal_colour COLORLESS
_exptl_crystal_density_diffrn 1.301
_exptl_crystal_density_method 'not measured'
_exptl_crystal_description PLATE
_exptl_crystal_F_000 1104
_exptl_crystal_size_max 0.45
_exptl_crystal_size_mid 0.38
_exptl_crystal_size_min 0.25
_refine_diff_density_max 0.323
_refine_diff_density_min -0.226
_refine_diff_density_rms 0.062
_refine_ls_extinction_method none
_refine_ls_goodness_of_fit_ref 1.178
_refine_ls_hydrogen_treatment constr
_refine_ls_matrix_type full
_refine_ls_number_parameters 327
_refine_ls_number_reflns 3517
_refine_ls_number_restraints 0
_refine_ls_restrained_S_all 1.178
_refine_ls_R_factor_all 0.1068
_refine_ls_R_factor_gt 0.0810
_refine_ls_shift/su_max 0.000
_refine_ls_shift/su_mean 0.000
_refine_ls_structure_factor_coef Fsqd
_refine_ls_weighting_details 'calc w=1/[\s^2^(Fo^2^)+(0.0947P)^2^+0.9859P] where P=(Fo^2^+2Fc^2^)/3'
_refine_ls_weighting_scheme calc
_refine_ls_wR_factor_gt 0.1866
_refine_ls_wR_factor_ref 0.2074
_reflns_number_gt 2730
_reflns_number_total 3517
_reflns_threshold_expression >2sigma(I)
_cod_data_source_file jo901463k_si_003.cif
_cod_data_source_block dt1037m
_cod_depositor_comments
;
The following automatic conversions were performed:
'_symmetry_cell_setting' value 'MONOCLINIC' changed to 'monoclinic'
according to '/home/saulius/struct/CIF-dictionaries/cif_core.dic'
dictionary named 'cif_core.dic' version 2.4.1 from
2010-06-29.

'_exptl_absorpt_correction_type' value 'MULTI-SCAN' changed
to 'multi-scan' according to
'/home/saulius/struct/CIF-dictionaries/cif_core.dic' dictionary named
'cif_core.dic' version 2.4.1 from 2010-06-29.

Automatic conversion script
Id: cif_fix_enum 1527 2010-12-29 10:47:43Z saulius 
;
_cod_original_sg_symbol_H-M P2(1)/c
_cod_database_code 4024859

loop_
_symmetry_equiv_pos_as_xyz
'x, y, z'
'-x, y+1/2, -z+1/2'
'-x, -y, -z'
'x, -y-1/2, z-1/2'

loop_
_atom_site_label
_atom_site_type_symbol
_atom_site_fract_x
_atom_site_fract_y
_atom_site_fract_z
_atom_site_U_iso_or_equiv
_atom_site_adp_type
_atom_site_occupancy
_atom_site_symmetry_multiplicity
_atom_site_calc_flag
_atom_site_refinement_flags
_atom_site_disorder_assembly
_atom_site_disorder_group
Cl1 Cl 0.2591(2) 0.49680(5) 0.1383(2) 0.1186(8) Uani 1 1 d . . .
N1 N 0.8183(4) 0.26799(11) 0.8297(3) 0.0423(9) Uani 1 1 d . . .
H1A H 0.8944 0.2535 0.7953 0.063 Uiso 1 1 calc R . .
H1B H 0.7492 0.2482 0.8509 0.063 Uiso 1 1 calc R . .
H1C H 0.8468 0.2829 0.9032 0.063 Uiso 1 1 calc R . .
O1 O -0.0958(3) 0.30028(11) 0.0840(3) 0.0572(9) Uani 1 1 d . . .
O2 O 0.0662(3) 0.28211(10) 0.2412(3) 0.0469(8) Uani 1 1 d . . .
C1 C 0.0121(4) 0.30954(15) 0.1569(4) 0.0381(11) Uani 1 1 d . . .
C2 C 0.0778(4) 0.35594(14) 0.1490(4) 0.0370(10) Uani 1 1 d . . .
C3 C 0.2027(5) 0.36705(15) 0.2201(4) 0.0459(12) Uani 1 1 d . . .
H3 H 0.2502 0.3451 0.2712 0.055 Uiso 1 1 calc R . .
C4 C 0.2585(6) 0.41014(18) 0.2168(5) 0.0612(14) Uani 1 1 d . . .
H4 H 0.3435 0.4173 0.2645 0.073 Uiso 1 1 calc R . .
C5 C 0.1869(7) 0.44235(16) 0.1420(6) 0.0659(15) Uani 1 1 d . . .
C6 C 0.0637(6) 0.43204(18) 0.0693(6) 0.0711(16) Uani 1 1 d . . .
H6 H 0.0169 0.4541 0.0179 0.085 Uiso 1 1 calc R . .
C7 C 0.0098(5) 0.38922(16) 0.0726(5) 0.0538(13) Uani 1 1 d . . .
H7 H -0.0739 0.3822 0.0229 0.065 Uiso 1 1 calc R . .
C8 C 0.7590(5) 0.30055(16) 0.7286(5) 0.0515(13) Uani 1 1 d . . .
H8A H 0.6784 0.3170 0.7679 0.062 Uiso 1 1 calc R . .
H8B H 0.7209 0.2839 0.6519 0.062 Uiso 1 1 calc R . .
C9 C 0.8712(4) 0.33360(15) 0.6814(4) 0.0402(11) Uani 1 1 d . . .
C10 C 0.9802(5) 0.31974(15) 0.5963(4) 0.0432(11) Uani 1 1 d . . .
H10 H 0.9843 0.2897 0.5697 0.052 Uiso 1 1 calc R . .
C11 C 1.0820(5) 0.34941(18) 0.5505(5) 0.0577(14) Uani 1 1 d . . .
H11 H 1.1550 0.3395 0.4934 0.069 Uiso 1 1 calc R . .
C12 C 1.0772(6) 0.39366(18) 0.5884(6) 0.0648(15) Uani 1 1 d . . .
H12 H 1.1462 0.4140 0.5567 0.078 Uiso 1 1 calc R . .
C13 C 0.9701(6) 0.40801(17) 0.6731(6) 0.0671(15) Uani 1 1 d . . .
H13 H 0.9669 0.4381 0.6997 0.081 Uiso 1 1 calc R . .
C14 C 0.8671(5) 0.37800(16) 0.7193(5) 0.0537(13) Uani 1 1 d . . .
H14 H 0.7943 0.3880 0.7766 0.064 Uiso 1 1 calc R . .
Cl1' Cl 0.7713(2) 0.00648(6) 0.9428(3) 0.1455(11) Uani 1 1 d . . .
N1' N 0.3178(4) 0.23090(12) 0.2726(3) 0.0443(10) Uani 1 1 d . . .
H1'1 H 0.3978 0.2443 0.3054 0.066 Uiso 1 1 calc R . .
H1'2 H 0.2506 0.2517 0.2532 0.066 Uiso 1 1 calc R . .
H1'3 H 0.3400 0.2158 0.1983 0.066 Uiso 1 1 calc R . .
O1' O 0.4071(3) 0.19996(11) 1.0202(3) 0.0604(9) Uani 1 1 d . . .
O2' O 0.5634(3) 0.22059(10) 0.8641(3) 0.0513(8) Uani 1 1 d . . .
C1' C 0.5128(5) 0.19209(15) 0.9460(4) 0.0397(11) Uani 1 1 d . . .
C2' C 0.5795(4) 0.14566(14) 0.9475(4) 0.0380(11) Uani 1 1 d . . .
C3' C 0.5175(5) 0.11121(17) 1.0205(5) 0.0587(14) Uani 1 1 d . . .
H3' H 0.4352 0.1171 1.0715 0.070 Uiso 1 1 calc R . .
C4' C 0.5747(6) 0.06866(19) 1.0193(7) 0.0780(18) Uani 1 1 d . . .
H4' H 0.5314 0.0457 1.0689 0.094 Uiso 1 1 calc R . .
C5' C 0.6965(7) 0.05989(17) 0.9447(7) 0.0772(17) Uani 1 1 d . . .
C6' C 0.7622(6) 0.09345(18) 0.8721(6) 0.0676(15) Uani 1 1 d . . .
H6' H 0.8454 0.0874 0.8223 0.081 Uiso 1 1 calc R . .
C7' C 0.7033(5) 0.13606(16) 0.8742(4) 0.0484(12) Uani 1 1 d . . .
H7' H 0.7475 0.1590 0.8254 0.058 Uiso 1 1 calc R . .
C8' C 0.2592(5) 0.19898(16) 0.3746(5) 0.0528(13) Uani 1 1 d . . .
H8'1 H 0.1724 0.1844 0.3383 0.063 Uiso 1 1 calc R . .
H8'2 H 0.2310 0.2158 0.4539 0.063 Uiso 1 1 calc R . .
C9' C 0.3695(4) 0.16350(16) 0.4144(4) 0.0408(11) Uani 1 1 d . . .
C10' C 0.3564(5) 0.12006(17) 0.3705(5) 0.0582(13) Uani 1 1 d . . .
H10' H 0.2790 0.1122 0.3136 0.070 Uiso 1 1 calc R . .
C11' C 0.4575(7) 0.08750(19) 0.4100(6) 0.0700(15) Uani 1 1 d . . .
H11' H 0.4483 0.0580 0.3790 0.084 Uiso 1 1 calc R . .
C12' C 0.5694(6) 0.0989(2) 0.4938(6) 0.0719(17) Uani 1 1 d . . .
H12' H 0.6363 0.0770 0.5210 0.086 Uiso 1 1 calc R . .
C13' C 0.5849(5) 0.1421(2) 0.5387(5) 0.0628(15) Uani 1 1 d . . .
H13' H 0.6629 0.1498 0.5949 0.075 Uiso 1 1 calc R . .
C14' C 0.4841(5) 0.17422(16) 0.5000(5) 0.0503(12) Uani 1 1 d . . .
H14' H 0.4934 0.2036 0.5320 0.060 Uiso 1 1 calc R . .

loop_
_atom_site_aniso_label
_atom_site_aniso_U_11
_atom_site_aniso_U_22
_atom_site_aniso_U_33
_atom_site_aniso_U_23
_atom_site_aniso_U_13
_atom_site_aniso_U_12
Cl1 0.1389(17) 0.0518(10) 0.166(2) 0.0039(10) 0.0210(14) -0.0290(10)
N1 0.034(2) 0.050(2) 0.043(2) 0.0045(18) 0.0019(16) -0.0056(17)
O1 0.045(2) 0.062(2) 0.064(2) -0.0033(17) -0.0164(17) -0.0006(16)
O2 0.0390(18) 0.0430(18) 0.059(2) 0.0053(16) -0.0073(15) 0.0053(14)
C1 0.027(2) 0.050(3) 0.038(3) -0.004(2) 0.003(2) 0.013(2)
C2 0.034(2) 0.043(3) 0.034(2) 0.002(2) 0.005(2) 0.002(2)
C3 0.049(3) 0.046(3) 0.042(3) 0.004(2) -0.005(2) -0.003(2)
C4 0.063(3) 0.068(4) 0.052(3) -0.010(3) 0.002(3) -0.017(3)
C5 0.076(4) 0.042(3) 0.080(4) 0.003(3) 0.025(3) -0.005(3)
C6 0.065(4) 0.053(4) 0.095(4) 0.023(3) -0.001(3) 0.008(3)
C7 0.043(3) 0.052(3) 0.066(3) 0.012(3) -0.002(2) 0.007(2)
C8 0.036(3) 0.068(3) 0.050(3) 0.011(2) -0.004(2) 0.000(2)
C9 0.031(2) 0.049(3) 0.041(3) 0.006(2) 0.000(2) 0.002(2)
C10 0.043(3) 0.041(3) 0.046(3) 0.004(2) 0.005(2) 0.001(2)
C11 0.049(3) 0.063(4) 0.061(3) 0.017(3) 0.015(2) 0.008(3)
C12 0.055(3) 0.062(4) 0.077(4) 0.023(3) -0.002(3) -0.011(3)
C13 0.077(4) 0.044(3) 0.080(4) -0.004(3) -0.001(3) -0.002(3)
C14 0.055(3) 0.056(3) 0.050(3) -0.006(2) 0.008(2) 0.011(3)
Cl1' 0.1326(18) 0.0547(11) 0.250(3) 0.0099(13) 0.0181(18) 0.0271(11)
N1' 0.035(2) 0.053(2) 0.045(2) 0.0037(18) -0.0008(17) 0.0080(17)
O1' 0.048(2) 0.072(2) 0.062(2) -0.0008(18) 0.0180(18) 0.0014(17)
O2' 0.0405(18) 0.0474(19) 0.066(2) 0.0095(17) 0.0092(16) -0.0066(15)
C1' 0.028(2) 0.053(3) 0.038(3) -0.007(2) -0.002(2) -0.012(2)
C2' 0.034(2) 0.047(3) 0.033(2) -0.001(2) -0.0050(19) -0.011(2)
C3' 0.040(3) 0.056(3) 0.081(4) 0.011(3) 0.005(3) -0.008(2)
C4' 0.065(4) 0.055(4) 0.113(5) 0.020(3) 0.002(4) -0.012(3)
C5' 0.075(4) 0.046(3) 0.110(5) 0.000(3) -0.003(4) -0.001(3)
C6' 0.066(4) 0.062(4) 0.075(4) -0.011(3) 0.008(3) 0.014(3)
C7' 0.046(3) 0.055(3) 0.045(3) 0.001(2) 0.010(2) -0.006(2)
C8' 0.038(3) 0.072(3) 0.049(3) 0.010(2) 0.008(2) 0.006(2)
C9' 0.031(2) 0.058(3) 0.034(2) 0.006(2) 0.007(2) -0.003(2)
C10' 0.052(3) 0.062(4) 0.060(3) 0.002(3) -0.008(2) -0.003(3)
C11' 0.081(4) 0.056(3) 0.073(4) -0.005(3) 0.006(3) -0.001(3)
C12' 0.065(4) 0.066(4) 0.085(4) 0.026(3) 0.015(3) 0.021(3)
C13' 0.044(3) 0.090(5) 0.054(3) 0.025(3) -0.012(2) 0.000(3)
C14' 0.048(3) 0.052(3) 0.051(3) 0.005(2) -0.001(2) -0.009(2)

loop_
_atom_type_symbol
_atom_type_description
_atom_type_scat_dispersion_real
_atom_type_scat_dispersion_imag
_atom_type_scat_source
C C 0.0033 0.0016 'International Tables Vol C Tables 4.2.6.8 and 6.1.1.4'
H H 0.0000 0.0000 'International Tables Vol C Tables 4.2.6.8 and 6.1.1.4'
N N 0.0061 0.0033 'International Tables Vol C Tables 4.2.6.8 and 6.1.1.4'
O O 0.0106 0.0060 'International Tables Vol C Tables 4.2.6.8 and 6.1.1.4'
Cl Cl 0.1484 0.1585 'International Tables Vol C Tables 4.2.6.8 and 6.1.1.4'

loop_
_geom_angle_atom_site_label_1
_geom_angle_atom_site_label_2
_geom_angle_atom_site_label_3
_geom_angle
_geom_angle_site_symmetry_1
_geom_angle_site_symmetry_3
_geom_angle_publ_flag
C8 N1 H1A 109.5 . . ?
C8 N1 H1B 109.5 . . ?
H1A N1 H1B 109.5 . . ?
C8 N1 H1C 109.5 . . ?
H1A N1 H1C 109.5 . . ?
H1B N1 H1C 109.5 . . ?
O1 C1 O2 123.0(4) . 1 ?
O1 C1 O2 123.0(4) . . ?
O1 C1 C2 119.0(4) . . ?
O2 C1 C2 118.0(4) 1 . ?
O2 C1 C2 118.0(4) . . ?
C3 C2 C7 118.4(4) . . ?
C3 C2 C1 121.5(4) . . ?
C7 C2 C1 120.1(4) . . ?
C4 C3 C2 121.0(4) . . ?
C4 C3 H3 119.5 . . ?
C2 C3 H3 119.5 . . ?
C5 C4 C3 118.9(5) . . ?
C5 C4 H4 120.5 . . ?
C3 C4 H4 120.5 . . ?
C6 C5 C4 121.1(5) . . ?
C6 C5 Cl1 120.4(5) . . ?
C4 C5 Cl1 118.4(5) . . ?
C7 C6 C5 119.4(5) . . ?
C7 C6 H6 120.3 . . ?
C5 C6 H6 120.3 . . ?
C6 C7 C2 121.1(5) . . ?
C6 C7 H7 119.5 . . ?
C2 C7 H7 119.5 . . ?
N1 C8 C9 112.9(3) . . ?
N1 C8 H8A 109.0 . . ?
C9 C8 H8A 109.0 . . ?
N1 C8 H8B 109.0 . . ?
C9 C8 H8B 109.0 . . ?
H8A C8 H8B 107.8 . . ?
C14 C9 C10 118.6(4) . . ?
C14 C9 C8 121.3(4) . . ?
C10 C9 C8 120.1(4) . . ?
C11 C10 C9 121.1(4) . . ?
C11 C10 H10 119.5 . . ?
C9 C10 H10 119.5 . . ?
C10 C11 C12 120.2(5) . . ?
C10 C11 H11 119.9 . . ?
C12 C11 H11 119.9 . . ?
C11 C12 C13 119.6(5) . . ?
C11 C12 H12 120.2 . . ?
C13 C12 H12 120.2 . . ?
C12 C13 C14 120.2(5) . . ?
C12 C13 H13 119.9 . . ?
C14 C13 H13 119.9 . . ?
C9 C14 C13 120.4(4) . . ?
C9 C14 H14 119.8 . . ?
C13 C14 H14 119.8 . . ?
C8' N1' H1'1 109.5 . . ?
C8' N1' H1'2 109.5 . . ?
H1'1 N1' H1'2 109.5 . . ?
C8' N1' H1'3 109.5 . . ?
H1'1 N1' H1'3 109.5 . . ?
H1'2 N1' H1'3 109.5 . . ?
O1' C1' O2' 123.3(4) . 1 ?
O1' C1' O2' 123.3(4) . . ?
O1' C1' C2' 118.9(4) . . ?
O2' C1' C2' 117.7(4) 1 . ?
O2' C1' C2' 117.7(4) . . ?
C3' C2' C7' 118.1(4) . . ?
C3' C2' C1' 120.8(4) . . ?
C7' C2' C1' 121.1(4) . . ?
C4' C3' C2' 121.2(5) . . ?
C4' C3' H3' 119.4 . . ?
C2' C3' H3' 119.4 . . ?
C3' C4' C5' 119.6(5) . . ?
C3' C4' H4' 120.2 . . ?
C5' C4' H4' 120.2 . . ?
C6' C5' C4' 120.8(5) . . ?
C6' C5' Cl1' 118.9(5) . . ?
C4' C5' Cl1' 120.3(5) . . ?
C5' C6' C7' 118.9(5) . . ?
C5' C6' H6' 120.5 . . ?
C7' C6' H6' 120.5 . . ?
C6' C7' C2' 121.4(4) . . ?
C6' C7' H7' 119.3 . . ?
C2' C7' H7' 119.3 . . ?
N1' C8' C9' 112.1(3) . . ?
N1' C8' H8'1 109.2 . . ?
C9' C8' H8'1 109.2 . . ?
N1' C8' H8'2 109.2 . . ?
C9' C8' H8'2 109.2 . . ?
H8'1 C8' H8'2 107.9 . . ?
C10' C9' C14' 118.6(4) . . ?
C10' C9' C8' 121.2(4) . . ?
C14' C9' C8' 120.2(4) . . ?
C9' C10' C11' 120.6(5) . . ?
C9' C10' H10' 119.7 . . ?
C11' C10' H10' 119.7 . . ?
C12' C11' C10' 119.7(5) . . ?
C12' C11' H11' 120.1 . . ?
C10' C11' H11' 120.1 . . ?
C11' C12' C13' 120.7(5) . . ?
C11' C12' H12' 119.6 . . ?
C13' C12' H12' 119.6 . . ?
C12' C13' C14' 119.4(5) . . ?
C12' C13' H13' 120.3 . . ?
C14' C13' H13' 120.3 . . ?
C13' C14' C9' 121.0(5) . . ?
C13' C14' H14' 119.5 . . ?
C9' C14' H14' 119.5 . . ?

loop_
_geom_bond_atom_site_label_1
_geom_bond_atom_site_label_2
_geom_bond_distance
_geom_bond_site_symmetry_2
_geom_bond_publ_flag
Cl1 C5 1.743(5) . ?
N1 C8 1.490(5) . ?
N1 H1A 0.8900 . ?
N1 H1B 0.8900 . ?
N1 H1C 0.8900 . ?
O1 C1 1.248(5) . ?
O2 C1 1.264(5) . ?
C1 O2 1.264(5) 1 ?
C1 C2 1.502(6) . ?
C2 C3 1.376(6) . ?
C2 C7 1.386(6) . ?
C3 C4 1.375(6) . ?
C3 H3 0.9300 . ?
C4 C5 1.371(8) . ?
C4 H4 0.9300 . ?
C5 C6 1.366(8) . ?
C6 C7 1.361(7) . ?
C6 H6 0.9300 . ?
C7 H7 0.9300 . ?
C8 C9 1.498(6) . ?
C8 H8A 0.9700 . ?
C8 H8B 0.9700 . ?
C9 C14 1.369(6) . ?
C9 C10 1.378(6) . ?
C10 C11 1.363(6) . ?
C10 H10 0.9300 . ?
C11 C12 1.364(7) . ?
C11 H11 0.9300 . ?
C12 C13 1.368(7) . ?
C12 H12 0.9300 . ?
C13 C14 1.379(7) . ?
C13 H13 0.9300 . ?
C14 H14 0.9300 . ?
Cl1' C5' 1.723(5) . ?
N1' C8' 1.492(5) . ?
N1' H1'1 0.8900 . ?
N1' H1'2 0.8900 . ?
N1' H1'3 0.8900 . ?
O1' C1' 1.246(5) . ?
O2' C1' 1.265(5) . ?
C1' O2' 1.265(5) 1 ?
C1' C2' 1.504(6) . ?
C2' C3' 1.379(6) . ?
C2' C7' 1.383(6) . ?
C3' C4' 1.365(7) . ?
C3' H3' 0.9300 . ?
C4' C5' 1.372(8) . ?
C4' H4' 0.9300 . ?
C5' C6' 1.371(7) . ?
C6' C7' 1.372(6) . ?
C6' H6' 0.9300 . ?
C7' H7' 0.9300 . ?
C8' C9' 1.506(6) . ?
C8' H8'1 0.9700 . ?
C8' H8'2 0.9700 . ?
C9' C10' 1.363(6) . ?
C9' C14' 1.378(6) . ?
C10' C11' 1.389(7) . ?
C10' H10' 0.9300 . ?
C11' C12' 1.355(8) . ?
C11' H11' 0.9300 . ?
C12' C13' 1.361(7) . ?
C12' H12' 0.9300 . ?
C13' C14' 1.377(6) . ?
C13' H13' 0.9300 . ?
C14' H14' 0.9300 . ?

loop_
_geom_hbond_atom_site_label_D
_geom_hbond_atom_site_label_H
_geom_hbond_atom_site_label_A
_geom_hbond_distance_DH
_geom_hbond_distance_HA
_geom_hbond_distance_DA
_geom_hbond_angle_DHA
_geom_hbond_site_symmetry_A
N1 H1A O2 0.89 1.97 2.858(4) 172.9 4_666
N1 H1A O1 0.89 2.64 3.275(5) 129.2 4_666
N1 H1B O2' 0.89 1.89 2.746(4) 160.5 1
N1 H1C O1 0.89 1.94 2.807(5) 165.4 1_656
N1' H1'1 O2' 0.89 1.92 2.808(5) 173.1 4_565
N1' H1'2 O2 0.89 1.91 2.770(4) 160.9 1
N1' H1'3 O1' 0.89 1.94 2.804(5) 163.3 1_554
